data_2014691
loop_
_publ_author_name
'Basok, Stepan S.'
'Croitoru Lilia'
'Fonari, Marina S.'
'Ganin, Eduard V.'
'Gelmboldt, Vladimir O.'
'Lipkowski, Janusz'
'Simonov, Yurii A.'

_publ_section_title
;
 A new phase of
 7,16-dibenzyl-1,4,10,13-tetraoxa-7,16-diazacyclooctadecane, and
 7,16-dibenzyl-1,4,10,13-tetraoxa-7,16-diazoniacyclooctadecane
 bis(tetrafluoroborate) monohydrate, both determined at 123K
;
_journal_issue 3
_journal_name_full 'Acta Crystallographica Section C'
_journal_page_first o188
_journal_page_last o192
_journal_paper_doi 10.1107/S010827010500260X
_journal_volume 61
_journal_year 2005
_chemical_formula_iupac 'C26 H38 N2 O4'
_chemical_formula_moiety 'C26 H38 N2 O4'
_chemical_formula_sum 'C26 H38 N2 O4'
_chemical_formula_weight 442.58
_chemical_melting_point 80.5(5)
_chemical_name_common
;
N,N'-Dibenzyl-4,13-diaza-18-crown-6
;
_chemical_name_systematic
;
7,16-Dibenzyl-1,4,10,13-tetraoxo-7,16-diazacyclooctadecane
;
_space_group_IT_number 14
_symmetry_cell_setting monoclinic
_symmetry_space_group_name_Hall '-P 2ybc'
_symmetry_space_group_name_H-M 'P 1 21/c 1'
_atom_sites_solution_hydrogens geom
_atom_sites_solution_primary direct
_atom_sites_solution_secondary difmap
_audit_creation_method SHELXL-97
_cell_angle_alpha 90.00
_cell_angle_beta 103.48(3)
_cell_angle_gamma 90.00
_cell_formula_units_Z 8
_cell_length_a 16.993(3)
_cell_length_b 22.455(5)
_cell_length_c 13.391(3)
_cell_measurement_reflns_used 15860
_cell_measurement_temperature 123(2)
_cell_measurement_theta_max 27.48
_cell_measurement_theta_min 1
_cell_volume 4968.9(19)
_computing_cell_refinement 'COLLECT and DENZO'
_computing_data_collection 'COLLECT (Hooft, 1998) and DENZO (Otwinowski & Minor, 1997)'
_computing_data_reduction 'COLLECT and DENZO'
_computing_molecular_graphics 'ORTEP-3 for Windows (Farrugia, 1997)'
_computing_publication_material SHELXL97
_computing_structure_refinement 'SHELXL97 (Sheldrick, 1997)'
_computing_structure_solution 'SHELXS97 (Sheldrick, 1990)'
_diffrn_ambient_temperature 123(2)
_diffrn_measured_fraction_theta_full 0.984
_diffrn_measured_fraction_theta_max 0.984
_diffrn_measurement_device_type ' Nonius KappaCCD area-detector diffractometer'
_diffrn_measurement_method '\f and \w scans'
_diffrn_radiation_monochromator graphite
_diffrn_radiation_source 'fine-focus sealed tube'
_diffrn_radiation_type MoK\a
_diffrn_radiation_wavelength 0.71073
_diffrn_reflns_av_R_equivalents 0.0599
_diffrn_reflns_av_sigmaI/netI 0.0691
_diffrn_reflns_limit_h_max 19
_diffrn_reflns_limit_h_min -20
_diffrn_reflns_limit_k_max 20
_diffrn_reflns_limit_k_min -26
_diffrn_reflns_limit_l_max 15
_diffrn_reflns_limit_l_min -15
_diffrn_reflns_number 25950
_diffrn_reflns_theta_full 25.00
_diffrn_reflns_theta_max 25.00
_diffrn_reflns_theta_min 1.53
_diffrn_standards_decay_% none
_exptl_absorpt_coefficient_mu 0.079
_exptl_absorpt_correction_type none
_exptl_crystal_colour colorless
_exptl_crystal_density_diffrn 1.183
_exptl_crystal_density_method 'not measured'
_exptl_crystal_description prism
_exptl_crystal_F_000 1920
_exptl_crystal_size_max 0.20
_exptl_crystal_size_mid 0.20
_exptl_crystal_size_min 0.15
_refine_diff_density_max 0.157
_refine_diff_density_min -0.204
_refine_ls_extinction_method none
_refine_ls_goodness_of_fit_ref 1.103
_refine_ls_hydrogen_treatment constr
_refine_ls_matrix_type full
_refine_ls_number_parameters 577
_refine_ls_number_reflns 8591
_refine_ls_number_restraints 0
_refine_ls_restrained_S_all 1.103
_refine_ls_R_factor_all 0.1355
_refine_ls_R_factor_gt 0.0764
_refine_ls_shift/su_max 0.000
_refine_ls_shift/su_mean 0.000
_refine_ls_structure_factor_coef Fsqd
_refine_ls_weighting_details 'calc w=1/[\s^2^(Fo^2^)+(0.0426P)^2^+2.1759P] where P=(Fo^2^+2Fc^2^)/3'
_refine_ls_weighting_scheme calc
_refine_ls_wR_factor_gt 0.1257
_refine_ls_wR_factor_ref 0.1411
_reflns_number_gt 5565
_reflns_number_total 8591
_reflns_threshold_expression I>2\s(I)
_cod_data_source_file gd1362.cif
_cod_data_source_block I
_cod_depositor_comments
;
The following automatic conversions were performed:

'_chemical_melting_point' value '80--81' was changed to '80.5(5)' -
the average value was taken and precision was estimated.

Automatic conversion script
Id: cif_fix_values 1646 2011-03-28 12:23:43Z adriana 

The following automatic conversions were performed:

'_chemical_melting_point' value '80--81' was changed to '80.5(5)' -
the average value was taken and precision was estimated.

Automatic conversion script
Id: cif_fix_values 1715 2011-07-08 13:25:40Z adriana 
;
_cod_original_cell_volume 4968.9(18)
_cod_original_sg_symbol_H-M 'P 21/c'
_cod_database_code 2014691
_cod_database_fobs_code 2014691

loop_
_symmetry_equiv_pos_as_xyz
'x, y, z'
'-x, y+1/2, -z+1/2'
'-x, -y, -z'
'x, -y-1/2, z-1/2'

loop_
_atom_site_label
_atom_site_fract_x
_atom_site_fract_y
_atom_site_fract_z
_atom_site_U_iso_or_equiv
_atom_site_adp_type
_atom_site_calc_flag
_atom_site_refinement_flags
_atom_site_occupancy
_atom_site_disorder_assembly
_atom_site_disorder_group
_atom_site_type_symbol
O1A 0.31647(10) 0.48690(8) 0.77816(12) 0.0295(4) Uani d . 1 . . O
O2A 0.32949(11) 0.58759(8) 0.65103(15) 0.0341(5) Uani d . 1 . . O
O3A 0.18061(10) 0.76219(8) 0.70437(12) 0.0299(4) Uani d . 1 . . O
O4A 0.16561(11) 0.66046(7) 0.82920(14) 0.0327(5) Uani d . 1 . . O
N1A 0.33722(13) 0.74940(9) 0.61298(17) 0.0321(6) Uani d . 1 . . N
N2A 0.16319(13) 0.49944(9) 0.87585(16) 0.0280(5) Uani d . 1 . . N
C1A 0.34281(17) 0.48398(12) 0.6852(2) 0.0333(7) Uani d . 1 . . C
H1A 0.2967 0.4789 0.6276 0.040 Uiso calc R 1 . . H
H2A 0.3787 0.4502 0.6869 0.040 Uiso calc R 1 . . H
C2A 0.38626(17) 0.54048(12) 0.6730(2) 0.0336(7) Uani d . 1 . . C
H3A 0.4264 0.5491 0.7357 0.040 Uiso calc R 1 . . H
H4A 0.4138 0.5363 0.6176 0.040 Uiso calc R 1 . . H
C3A 0.36838(17) 0.64349(12) 0.6488(2) 0.0373(7) Uani d . 1 . . C
H5A 0.4036 0.6421 0.6014 0.045 Uiso calc R 1 . . H
H6A 0.4008 0.6533 0.7165 0.045 Uiso calc R 1 . . H
C4A 0.30315(17) 0.68949(12) 0.6146(2) 0.0341(7) Uani d . 1 . . C
H7A 0.2719 0.6795 0.5464 0.041 Uiso calc R 1 . . H
H8A 0.2669 0.6890 0.6608 0.041 Uiso calc R 1 . . H
C5A 0.27586(17) 0.79606(11) 0.6108(2) 0.0351(7) Uani d . 1 . . C
H9A 0.2299 0.7879 0.5542 0.042 Uiso calc R 1 . . H
H10A 0.2986 0.8340 0.5972 0.042 Uiso calc R 1 . . H
C6A 0.24612(16) 0.80162(12) 0.7073(2) 0.0343(7) Uani d . 1 . . C
H11A 0.2897 0.7924 0.7662 0.041 Uiso calc R 1 . . H
H12A 0.2288 0.8422 0.7146 0.041 Uiso calc R 1 . . H
C7A 0.15124(17) 0.76389(12) 0.7953(2) 0.0333(7) Uani d . 1 . . C
H13A 0.1145 0.7972 0.7928 0.040 Uiso calc R 1 . . H
H14A 0.1959 0.7688 0.8548 0.040 Uiso calc R 1 . . H
C8A 0.10820(16) 0.70673(11) 0.8032(2) 0.0346(7) Uani d . 1 . . C
H15A 0.0772 0.7101 0.8553 0.042 Uiso calc R 1 . . H
H16A 0.0710 0.6979 0.7381 0.042 Uiso calc R 1 . . H
C9A 0.12900(17) 0.60378(12) 0.8290(2) 0.0348(7) Uani d . 1 . . C
H17A 0.1004 0.5931 0.7599 0.042 Uiso calc R 1 . . H
H18A 0.0906 0.6043 0.8724 0.042 Uiso calc R 1 . . H
C10A 0.19554(16) 0.55964(11) 0.8694(2) 0.0303(7) Uani d . 1 . . C
H19A 0.2328 0.5590 0.8245 0.036 Uiso calc R 1 . . H
H20A 0.2254 0.5721 0.9370 0.036 Uiso calc R 1 . . H
C11A 0.22521(16) 0.45374(11) 0.8789(2) 0.0306(7) Uani d . 1 . . C
H21A 0.2042 0.4158 0.8958 0.037 Uiso calc R 1 . . H
H22A 0.2719 0.4635 0.9334 0.037 Uiso calc R 1 . . H
C12A 0.25209(16) 0.44700(12) 0.7804(2) 0.0319(7) Uani d . 1 . . C
H23A 0.2698 0.4064 0.7741 0.038 Uiso calc R 1 . . H
H24A 0.2070 0.4551 0.7227 0.038 Uiso calc R 1 . . H
C13A 0.37386(18) 0.75676(12) 0.5243(2) 0.0389(8) Uani d . 1 . . C
H25A 0.3313 0.7576 0.4618 0.047 Uiso calc R 1 . . H
H26A 0.4082 0.7227 0.5204 0.047 Uiso calc R 1 . . H
C14A 0.42324(16) 0.81264(11) 0.53063(19) 0.0267(6) Uani d . 1 . . C
C15A 0.49294(17) 0.81931(12) 0.6077(2) 0.0322(7) Uani d . 1 . . C
H27A 0.5097 0.7887 0.6547 0.039 Uiso calc R 1 . . H
C16A 0.53764(17) 0.87124(13) 0.6151(2) 0.0380(8) Uani d . 1 . . C
H28A 0.5844 0.8753 0.6670 0.046 Uiso calc R 1 . . H
C17A 0.5139(2) 0.91669(13) 0.5469(3) 0.0438(8) Uani d . 1 . . C
H29A 0.5442 0.9515 0.5525 0.053 Uiso calc R 1 . . H
C18A 0.4449(2) 0.91071(12) 0.4699(2) 0.0420(8) Uani d . 1 . . C
H30A 0.4284 0.9416 0.4235 0.050 Uiso calc R 1 . . H
C19A 0.39999(17) 0.85903(12) 0.4616(2) 0.0342(7) Uani d . 1 . . C
H31A 0.3536 0.8552 0.4091 0.041 Uiso calc R 1 . . H
C20A 0.12965(17) 0.49423(12) 0.9676(2) 0.0338(7) Uani d . 1 . . C
H32A 0.0965 0.5289 0.9717 0.041 Uiso calc R 1 . . H
H33A 0.1738 0.4939 1.0284 0.041 Uiso calc R 1 . . H
C21A 0.07939(16) 0.43893(11) 0.96698(19) 0.0260(6) Uani d . 1 . . C
C22A 0.00916(17) 0.43062(12) 0.8919(2) 0.0320(7) Uani d . 1 . . C
H34A -0.0075 0.4598 0.8422 0.038 Uiso calc R 1 . . H
C23A -0.03653(18) 0.37957(13) 0.8894(2) 0.0399(8) Uani d . 1 . . C
H35A -0.0834 0.3746 0.8380 0.048 Uiso calc R 1 . . H
C24A -0.01325(19) 0.33641(13) 0.9621(2) 0.0417(8) Uani d . 1 . . C
H36A -0.0440 0.3020 0.9602 0.050 Uiso calc R 1 . . H
C37A 0.0558(2) 0.34403(13) 1.0382(2) 0.0424(8) Uani d . 1 . . C
H37A 0.0717 0.3149 1.0882 0.051 Uiso calc R 1 . . H
C26A 0.10168(17) 0.39512(12) 1.0404(2) 0.0317(7) Uani d . 1 . . C
H38A 0.1483 0.4000 1.0922 0.038 Uiso calc R 1 . . H
O1B 0.31633(10) -0.04976(8) 0.77152(13) 0.0316(5) Uani d . 1 . . O
O2B 0.34062(11) 0.06650(8) 0.67021(14) 0.0341(5) Uani d . 1 . . O
O3B 0.18303(10) 0.29611(8) 0.74470(13) 0.0340(5) Uani d . 1 . . O
O4B 0.16241(11) 0.18223(8) 0.85237(14) 0.0349(5) Uani d . 1 . . O
N1B 0.34427(13) 0.22939(9) 0.64219(15) 0.0266(5) Uani d . 1 . . N
N2B 0.15719(13) 0.01904(9) 0.87505(16) 0.0282(5) Uani d . 1 . . N
C1B 0.34946(16) -0.03975(11) 0.6848(2) 0.0303(7) Uani d . 1 . . C
H1B 0.3059 -0.0397 0.6233 0.036 Uiso calc R 1 . . H
H2B 0.3856 -0.0723 0.6790 0.036 Uiso calc R 1 . . H
C2B 0.39509(16) 0.01783(11) 0.6902(2) 0.0321(7) Uani d . 1 . . C
H3B 0.4306 0.0222 0.7579 0.039 Uiso calc R 1 . . H
H4B 0.4282 0.0174 0.6402 0.039 Uiso calc R 1 . . H
C3B 0.37977(16) 0.12274(11) 0.6762(2) 0.0321(7) Uani d . 1 . . C
H5B 0.4190 0.1230 0.6340 0.038 Uiso calc R 1 . . H
H6B 0.4075 0.1314 0.7466 0.038 Uiso calc R 1 . . H
C4B 0.31436(16) 0.16795(11) 0.6378(2) 0.0298(7) Uani d . 1 . . C
H7B 0.2879 0.1585 0.5673 0.036 Uiso calc R 1 . . H
H8B 0.2742 0.1651 0.6785 0.036 Uiso calc R 1 . . H
C5B 0.27805(16) 0.27076(11) 0.64653(19) 0.0280(6) Uani d . 1 . . C
H9B 0.2294 0.2586 0.5971 0.034 Uiso calc R 1 . . H
H10B 0.2923 0.3105 0.6283 0.034 Uiso calc R 1 . . H
C6B 0.26169(15) 0.27190(11) 0.75257(19) 0.0283(6) Uani d . 1 . . C
H11B 0.2645 0.2319 0.7804 0.034 Uiso calc R 1 . . H
H12B 0.3019 0.2962 0.7980 0.034 Uiso calc R 1 . . H
C7B 0.15266(16) 0.28830(11) 0.83403(19) 0.0288(6) Uani d . 1 . . C
H13B 0.1164 0.3210 0.8388 0.035 Uiso calc R 1 . . H
H14B 0.1975 0.2900 0.8940 0.035 Uiso calc R 1 . . H
C8B 0.10843(16) 0.23088(11) 0.8354(2) 0.0316(7) Uani d . 1 . . C
H15B 0.0789 0.2321 0.8892 0.038 Uiso calc R 1 . . H
H16B 0.0696 0.2257 0.7703 0.038 Uiso calc R 1 . . H
C9B 0.12264(17) 0.12622(11) 0.8498(2) 0.0345(7) Uani d . 1 . . C
H17B 0.0918 0.1176 0.7808 0.041 Uiso calc R 1 . . H
H18B 0.0859 0.1266 0.8955 0.041 Uiso calc R 1 . . H
C10B 0.18743(17) 0.08028(11) 0.8840(2) 0.0330(7) Uani d . 1 . . C
H19B 0.2274 0.0844 0.8433 0.040 Uiso calc R 1 . . H
H20B 0.2143 0.0879 0.9551 0.040 Uiso calc R 1 . . H
C11B 0.22341(16) -0.02259(12) 0.8707(2) 0.0301(7) Uani d . 1 . . C
H21B 0.2088 -0.0624 0.8880 0.036 Uiso calc R 1 . . H
H22B 0.2720 -0.0108 0.9206 0.036 Uiso calc R 1 . . H
C12B 0.23962(15) -0.02274(11) 0.76498(19) 0.0271(6) Uani d . 1 . . C
H23B 0.1978 -0.0449 0.7180 0.032 Uiso calc R 1 . . H
H24B 0.2398 0.0177 0.7396 0.032 Uiso calc R 1 . . H
C13B 0.37679(17) 0.24093(12) 0.5514(2) 0.0327(7) Uani d . 1 . . C
H25B 0.3324 0.2404 0.4908 0.039 Uiso calc R 1 . . H
H26B 0.4134 0.2089 0.5445 0.039 Uiso calc R 1 . . H
C14B 0.42119(16) 0.29933(11) 0.55467(19) 0.0263(6) Uani d . 1 . . C
C15B 0.49579(17) 0.30769(12) 0.6218(2) 0.0313(7) Uani d . 1 . . C
H27B 0.5181 0.2774 0.6671 0.038 Uiso calc R 1 . . H
C16B 0.53716(17) 0.36054(13) 0.6221(2) 0.0383(8) Uani d . 1 . . C
H28B 0.5875 0.3655 0.6669 0.046 Uiso calc R 1 . . H
C17B 0.5046(2) 0.40571(13) 0.5572(2) 0.0424(8) Uani d . 1 . . C
H29B 0.5324 0.4415 0.5587 0.051 Uiso calc R 1 . . H
C18B 0.4305(2) 0.39830(13) 0.4892(2) 0.0406(8) Uani d . 1 . . C
H30B 0.4085 0.4288 0.4444 0.049 Uiso calc R 1 . . H
C19B 0.38929(18) 0.34512(12) 0.4882(2) 0.0349(7) Uani d . 1 . . C
H31B 0.3395 0.3400 0.4423 0.042 Uiso calc R 1 . . H
C20B 0.12090(17) 0.00511(12) 0.9621(2) 0.0347(7) Uani d . 1 . . C
H32B 0.0828 0.0363 0.9680 0.042 Uiso calc R 1 . . H
H33B 0.1632 0.0051 1.0248 0.042 Uiso calc R 1 . . H
C21B 0.07784(16) -0.05376(11) 0.95276(19) 0.0246(6) Uani d . 1 . . C
C22B 0.00526(16) -0.06144(12) 0.88114(19) 0.0282(7) Uani d . 1 . . C
H34B -0.0167 -0.0299 0.8386 0.034 Uiso calc R 1 . . H
C23B -0.03493(18) -0.11533(13) 0.8722(2) 0.0349(7) Uani d . 1 . . C
H35B -0.0834 -0.1199 0.8234 0.042 Uiso calc R 1 . . H
C24B -0.00373(18) -0.16211(13) 0.9349(2) 0.0378(8) Uani d . 1 . . C
H36B -0.0312 -0.1983 0.9289 0.045 Uiso calc R 1 . . H
C25B 0.06828(19) -0.15542(12) 1.0066(2) 0.0398(8) Uani d . 1 . . C
H37B 0.0899 -0.1871 1.0488 0.048 Uiso calc R 1 . . H
C26B 0.10844(17) -0.10137(12) 1.0157(2) 0.0319(7) Uani d . 1 . . C
H38B 0.1567 -0.0969 1.0649 0.038 Uiso calc R 1 . . H

loop_
_atom_site_aniso_label
_atom_site_aniso_U_11
_atom_site_aniso_U_22
_atom_site_aniso_U_33
_atom_site_aniso_U_12
_atom_site_aniso_U_13
_atom_site_aniso_U_23
O1A 0.0285(11) 0.0324(11) 0.0302(10) -0.0029(8) 0.0122(9) -0.0012(8)
O2A 0.0271(11) 0.0247(12) 0.0526(12) 0.0022(8) 0.0139(9) 0.0049(9)
O3A 0.0286(11) 0.0313(11) 0.0334(11) -0.0064(8) 0.0148(9) -0.0012(8)
O4A 0.0293(11) 0.0213(11) 0.0491(12) 0.0018(8) 0.0122(9) 0.0052(8)
N1A 0.0352(14) 0.0222(14) 0.0464(15) -0.0054(10) 0.0250(12) -0.0025(10)
N2A 0.0318(14) 0.0212(13) 0.0363(13) -0.0021(10) 0.0190(11) -0.0010(9)
C1A 0.0399(18) 0.0329(18) 0.0324(16) 0.0089(13) 0.0191(14) 0.0021(12)
C2A 0.0321(17) 0.0367(19) 0.0385(17) 0.0071(13) 0.0212(14) 0.0076(13)
C3A 0.0354(18) 0.0326(18) 0.0473(18) -0.0045(14) 0.0162(15) 0.0036(13)
C4A 0.0303(17) 0.0294(17) 0.0479(18) -0.0035(13) 0.0198(14) -0.0023(13)
C5A 0.0383(18) 0.0226(17) 0.0506(18) -0.0056(13) 0.0231(15) 0.0026(13)
C6A 0.0298(17) 0.0273(17) 0.0496(18) -0.0045(12) 0.0170(14) -0.0062(13)
C7A 0.0401(18) 0.0312(18) 0.0323(16) 0.0102(13) 0.0164(14) 0.0029(12)
C8A 0.0313(17) 0.0324(18) 0.0468(18) 0.0117(13) 0.0225(14) 0.0106(13)
C9A 0.0328(18) 0.0301(18) 0.0449(18) -0.0037(13) 0.0159(14) 0.0031(13)
C10A 0.0304(16) 0.0252(17) 0.0395(16) -0.0033(12) 0.0167(13) 0.0004(12)
C11A 0.0294(16) 0.0267(17) 0.0374(16) -0.0019(12) 0.0112(13) 0.0051(12)
C12A 0.0325(17) 0.0236(16) 0.0421(17) -0.0025(12) 0.0139(14) -0.0037(12)
C13A 0.043(2) 0.0356(19) 0.0456(18) -0.0100(14) 0.0264(16) -0.0092(14)
C14A 0.0305(17) 0.0246(16) 0.0310(16) -0.0029(12) 0.0195(14) -0.0059(12)
C15A 0.0399(19) 0.0278(17) 0.0316(16) 0.0049(13) 0.0139(14) -0.0012(12)
C16A 0.0240(17) 0.044(2) 0.0491(19) -0.0028(14) 0.0153(15) -0.0161(15)
C17A 0.047(2) 0.0290(19) 0.067(2) -0.0105(15) 0.0359(19) -0.0140(16)
C18A 0.063(2) 0.0252(18) 0.049(2) 0.0051(15) 0.0361(19) 0.0072(13)
C19A 0.0368(18) 0.0402(19) 0.0289(16) 0.0055(14) 0.0142(14) 0.0006(13)
C20A 0.0422(19) 0.0288(17) 0.0356(16) -0.0120(13) 0.0196(14) -0.0072(12)
C21A 0.0289(17) 0.0250(16) 0.0289(15) -0.0023(12) 0.0163(13) -0.0046(12)
C22A 0.0330(18) 0.0321(18) 0.0346(16) 0.0045(13) 0.0151(14) -0.0004(12)
C23A 0.0290(18) 0.045(2) 0.0471(19) -0.0066(15) 0.0124(15) -0.0198(16)
C24A 0.048(2) 0.0286(19) 0.061(2) -0.0146(15) 0.0380(18) -0.0133(15)
C37A 0.060(2) 0.0311(19) 0.0451(19) -0.0014(15) 0.0304(18) 0.0056(14)
C26A 0.0328(17) 0.0338(18) 0.0310(16) -0.0025(13) 0.0124(13) -0.0011(13)
O1B 0.0265(11) 0.0350(12) 0.0375(11) 0.0094(8) 0.0161(9) 0.0110(8)
O2B 0.0299(11) 0.0190(11) 0.0568(13) -0.0029(8) 0.0167(10) 0.0003(9)
O3B 0.0292(11) 0.0397(12) 0.0383(11) 0.0117(9) 0.0182(9) 0.0107(9)
O4B 0.0286(11) 0.0245(12) 0.0562(13) -0.0006(9) 0.0193(10) -0.0002(9)
N1B 0.0271(13) 0.0232(13) 0.0342(13) -0.0017(10) 0.0166(11) -0.0033(9)
N2B 0.0266(13) 0.0236(14) 0.0408(14) -0.0056(10) 0.0207(11) -0.0035(10)
C1B 0.0336(17) 0.0276(17) 0.0333(16) 0.0063(12) 0.0153(14) 0.0021(12)
C2B 0.0302(17) 0.0300(18) 0.0396(17) 0.0046(13) 0.0154(14) 0.0013(12)
C3B 0.0311(17) 0.0282(18) 0.0404(17) -0.0057(13) 0.0155(14) -0.0024(13)
C4B 0.0277(16) 0.0266(17) 0.0383(16) -0.0030(12) 0.0141(13) -0.0037(12)
C5B 0.0304(16) 0.0246(16) 0.0305(15) 0.0010(12) 0.0100(13) 0.0036(11)
C6B 0.0252(15) 0.0238(16) 0.0382(16) 0.0017(11) 0.0121(13) 0.0021(12)
C7B 0.0280(16) 0.0291(17) 0.0330(15) 0.0080(12) 0.0145(13) 0.0028(12)
C8B 0.0258(16) 0.0319(18) 0.0402(17) 0.0039(13) 0.0138(13) -0.0010(13)
C9B 0.0351(17) 0.0261(18) 0.0481(18) -0.0041(13) 0.0215(14) -0.0019(13)
C10B 0.0337(17) 0.0238(17) 0.0468(18) -0.0052(13) 0.0202(15) -0.0020(12)
C11B 0.0277(16) 0.0262(17) 0.0396(17) -0.0019(12) 0.0145(13) 0.0012(12)
C12B 0.0202(15) 0.0258(16) 0.0370(16) 0.0013(11) 0.0102(12) 0.0004(12)
C13B 0.0369(18) 0.0302(17) 0.0354(16) -0.0074(13) 0.0174(14) -0.0089(12)
C14B 0.0297(17) 0.0269(17) 0.0280(15) -0.0013(12) 0.0188(13) -0.0054(12)
C15B 0.0336(18) 0.0306(18) 0.0303(16) 0.0012(13) 0.0086(14) -0.0031(12)
C16B 0.0277(18) 0.044(2) 0.0451(18) -0.0074(14) 0.0132(14) -0.0163(15)
C17B 0.054(2) 0.0301(19) 0.055(2) -0.0169(15) 0.0370(19) -0.0135(15)
C18B 0.059(2) 0.0320(19) 0.0358(18) 0.0064(16) 0.0223(17) 0.0065(13)
C19B 0.0353(18) 0.0361(19) 0.0340(16) -0.0005(14) 0.0097(14) -0.0038(13)
C20B 0.0382(18) 0.0317(18) 0.0400(17) -0.0079(13) 0.0208(15) -0.0083(13)
C21B 0.0246(16) 0.0254(16) 0.0290(15) -0.0045(12) 0.0168(13) -0.0045(12)
C22B 0.0294(17) 0.0294(17) 0.0293(15) 0.0024(13) 0.0141(13) -0.0003(12)
C23B 0.0342(19) 0.037(2) 0.0357(17) -0.0058(14) 0.0129(14) -0.0139(14)
C24B 0.042(2) 0.0283(18) 0.0500(19) -0.0122(14) 0.0250(16) -0.0100(14)
C25B 0.053(2) 0.0278(18) 0.0450(19) 0.0034(15) 0.0247(17) 0.0093(13)
C26B 0.0304(17) 0.0377(19) 0.0290(16) -0.0008(13) 0.0094(13) 0.0007(13)

loop_
_atom_type_symbol
_atom_type_description
_atom_type_scat_dispersion_real
_atom_type_scat_dispersion_imag
_atom_type_scat_source
C C 0.0033 0.0016 'International Tables Vol C Tables 4.2.6.8 and 6.1.1.4'
H H 0.0000 0.0000 'International Tables Vol C Tables 4.2.6.8 and 6.1.1.4'
N N 0.0061 0.0033 'International Tables Vol C Tables 4.2.6.8 and 6.1.1.4'
O O 0.0106 0.0060 'International Tables Vol C Tables 4.2.6.8 and 6.1.1.4'

loop_
_geom_angle_atom_site_label_1
_geom_angle_atom_site_label_2
_geom_angle_atom_site_label_3
_geom_angle
_geom_angle_publ_flag
C1A O1A C12A 113.03(19) no
C2A O2A C3A 111.5(2) no
C6A O3A C7A 113.0(2) no
C8A O4A C9A 112.5(2) no
C4A N1A C13A 110.9(2) no
C4A N1A C5A 111.9(2) no
C13A N1A C5A 109.5(2) no
C11A N2A C10A 111.7(2) no
C11A N2A C20A 109.7(2) no
C10A N2A C20A 110.15(19) no
O1A C1A C2A 108.7(2) no
O1A C1A H1A 109.9 no
C2A C1A H1A 109.9 no
O1A C1A H2A 109.9 no
C2A C1A H2A 109.9 no
H1A C1A H2A 108.3 no
O2A C2A C1A 109.1(2) no
O2A C2A H3A 109.9 no
C1A C2A H3A 109.9 no
O2A C2A H4A 109.9 no
C1A C2A H4A 109.9 no
H3A C2A H4A 108.3 no
O2A C3A C4A 107.4(2) no
O2A C3A H5A 110.2 no
C4A C3A H5A 110.2 no
O2A C3A H6A 110.2 no
C4A C3A H6A 110.2 no
H5A C3A H6A 108.5 no
N1A C4A C3A 111.6(2) no
N1A C4A H7A 109.3 no
C3A C4A H7A 109.3 no
N1A C4A H8A 109.3 no
C3A C4A H8A 109.3 no
H7A C4A H8A 108.0 no
N1A C5A C6A 114.9(2) no
N1A C5A H9A 108.5 no
C6A C5A H9A 108.5 no
N1A C5A H10A 108.5 no
C6A C5A H10A 108.5 no
H9A C5A H10A 107.5 no
O3A C6A C5A 110.2(2) no
O3A C6A H11A 109.6 no
C5A C6A H11A 109.6 no
O3A C6A H12A 109.6 no
C5A C6A H12A 109.6 no
H11A C6A H12A 108.1 no
O3A C7A C8A 108.2(2) no
O3A C7A H13A 110.0 no
C8A C7A H13A 110.1 no
O3A C7A H14A 110.1 no
C8A C7A H14A 110.1 no
H13A C7A H14A 108.4 no
O4A C8A C7A 109.2(2) no
O4A C8A H15A 109.8 no
C7A C8A H15A 109.8 no
O4A C8A H16A 109.8 no
C7A C8A H16A 109.8 no
H15A C8A H16A 108.3 no
O4A C9A C10A 107.3(2) no
O4A C9A H17A 110.2 no
C10A C9A H17A 110.2 no
O4A C9A H18A 110.2 no
C10A C9A H18A 110.2 no
H17A C9A H18A 108.5 no
N2A C10A C9A 111.5(2) no
N2A C10A H19A 109.3 no
C9A C10A H19A 109.3 no
N2A C10A H20A 109.3 no
C9A C10A H20A 109.3 no
H19A C10A H20A 108.0 no
N2A C11A C12A 114.3(2) no
N2A C11A H21A 108.7 no
C12A C11A H21A 108.7 no
N2A C11A H22A 108.7 no
C12A C11A H22A 108.7 no
H21A C11A H22A 107.6 no
O1A C12A C11A 110.4(2) no
O1A C12A H23A 109.6 no
C11A C12A H23A 109.6 no
O1A C12A H24A 109.6 no
C11A C12A H24A 109.6 no
H23A C12A H24A 108.1 no
N1A C13A C14A 112.6(2) no
N1A C13A H25A 109.1 no
C14A C13A H25A 109.1 no
N1A C13A H26A 109.1 no
C14A C13A H26A 109.1 no
H25A C13A H26A 107.8 no
C15A C14A C19A 118.4(3) no
C15A C14A C13A 120.1(2) no
C19A C14A C13A 121.4(3) no
C16A C15A C14A 120.3(3) no
C16A C15A H27A 119.9 no
C14A C15A H27A 119.9 no
C17A C16A C15A 120.7(3) no
C17A C16A H28A 119.6 no
C15A C16A H28A 119.6 no
C16A C17A C18A 119.7(3) no
C16A C17A H29A 120.2 no
C18A C17A H29A 120.2 no
C17A C18A C19A 120.1(3) no
C17A C18A H30A 119.9 no
C19A C18A H30A 119.9 no
C18A C19A C14A 120.8(3) no
C18A C19A H31A 119.6 no
C14A C19A H31A 119.6 no
N2A C20A C21A 112.9(2) no
N2A C20A H32A 109.0 no
C21A C20A H32A 109.0 no
N2A C20A H33A 109.0 no
C21A C20A H33A 109.0 no
H32A C20A H33A 107.8 no
C26A C21A C22A 118.0(3) no
C26A C21A C20A 121.5(3) no
C22A C21A C20A 120.5(2) no
C23A C22A C21A 121.0(3) no
C23A C22A H34A 119.5 no
C21A C22A H34A 119.5 no
C24A C23A C22A 120.3(3) no
C24A C23A H35A 119.8 no
C22A C23A H35A 119.8 no
C23A C24A C37A 119.7(3) no
C23A C24A H36A 120.1 no
C37A C24A H36A 120.1 no
C24A C37A C26A 119.9(3) no
C24A C37A H37A 120.0 no
C26A C37A H37A 120.0 no
C21A C26A C37A 121.1(3) no
C21A C26A H38A 119.5 no
C37A C26A H38A 119.5 no
C1B O1B C12B 114.46(19) no
C2B O2B C3B 113.5(2) no
C7B O3B C6B 114.19(19) no
C8B O4B C9B 113.1(2) no
C4B N1B C5B 109.5(2) no
C4B N1B C13B 109.03(19) no
C5B N1B C13B 111.1(2) no
C10B N2B C20B 109.8(2) no
C10B N2B C11B 110.0(2) no
C20B N2B C11B 111.1(2) no
O1B C1B C2B 113.3(2) no
O1B C1B H1B 108.9 no
C2B C1B H1B 108.9 no
O1B C1B H2B 108.9 no
C2B C1B H2B 108.9 no
H1B C1B H2B 107.7 no
O2B C2B C1B 110.4(2) no
O2B C2B H3B 109.6 no
C1B C2B H3B 109.6 no
O2B C2B H4B 109.6 no
C1B C2B H4B 109.6 no
H3B C2B H4B 108.1 no
O2B C3B C4B 106.3(2) no
O2B C3B H5B 110.5 no
C4B C3B H5B 110.5 no
O2B C3B H6B 110.5 no
C4B C3B H6B 110.5 no
H5B C3B H6B 108.7 no
N1B C4B C3B 113.5(2) no
N1B C4B H7B 108.9 no
C3B C4B H7B 108.9 no
N1B C4B H8B 108.9 no
C3B C4B H8B 108.9 no
H7B C4B H8B 107.7 no
N1B C5B C6B 111.0(2) no
N1B C5B H9B 109.4 no
C6B C5B H9B 109.4 no
N1B C5B H10B 109.4 no
C6B C5B H10B 109.4 no
H9B C5B H10B 108.0 no
O3B C6B C5B 108.2(2) no
O3B C6B H11B 110.1 no
C5B C6B H11B 110.1 no
O3B C6B H12B 110.1 no
C5B C6B H12B 110.1 no
H11B C6B H12B 108.4 no
O3B C7B C8B 113.5(2) no
O3B C7B H13B 108.9 no
C8B C7B H13B 108.9 no
O3B C7B H14B 108.9 no
C8B C7B H14B 108.9 no
H13B C7B H14B 107.7 no
O4B C8B C7B 111.1(2) no
O4B C8B H15B 109.4 no
C7B C8B H15B 109.4 no
O4B C8B H16B 109.4 no
C7B C8B H16B 109.4 no
H15B C8B H16B 108.0 no
O4B C9B C10B 106.8(2) no
O4B C9B H17B 110.4 no
C10B C9B H17B 110.4 no
O4B C9B H18B 110.4 no
C10B C9B H18B 110.4 no
H17B C9B H18B 108.6 no
N2B C10B C9B 113.7(2) no
N2B C10B H19B 108.8 no
C9B C10B H19B 108.8 no
N2B C10B H20B 108.8 no
C9B C10B H20B 108.8 no
H19B C10B H20B 107.7 no
N2B C11B C12B 110.3(2) no
N2B C11B H21B 109.6 no
C12B C11B H21B 109.6 no
N2B C11B H22B 109.6 no
C12B C11B H22B 109.6 no
H21B C11B H22B 108.1 no
O1B C12B C11B 108.0(2) no
O1B C12B H23B 110.1 no
C11B C12B H23B 110.1 no
O1B C12B H24B 110.1 no
C11B C12B H24B 110.1 no
H23B C12B H24B 108.4 no
N1B C13B C14B 114.2(2) no
N1B C13B H25B 108.7 no
C14B C13B H25B 108.7 no
N1B C13B H26B 108.7 no
C14B C13B H26B 108.7 no
H25B C13B H26B 107.6 no
C19B C14B C15B 118.6(3) no
C19B C14B C13B 120.6(3) no
C15B C14B C13B 120.8(2) no
C16B C15B C14B 120.5(3) no
C16B C15B H27B 119.8 no
C14B C15B H27B 119.8 no
C17B C16B C15B 120.4(3) no
C17B C16B H28B 119.8 no
C15B C16B H28B 119.8 no
C16B C17B C18B 120.1(3) no
C16B C17B H29B 119.9 no
C18B C17B H29B 119.9 no
C17B C18B C19B 119.5(3) no
C17B C18B H30B 120.2 no
C19B C18B H30B 120.2 no
C18B C19B C14B 120.9(3) no
C18B C19B H31B 119.6 no
C14B C19B H31B 119.6 no
N2B C20B C21B 114.0(2) no
N2B C20B H32B 108.8 no
C21B C20B H32B 108.8 no
N2B C20B H33B 108.8 no
C21B C20B H33B 108.8 no
H32B C20B H33B 107.7 no
C22B C21B C26B 118.2(2) no
C22B C21B C20B 120.3(2) no
C26B C21B C20B 121.5(3) no
C23B C22B C21B 120.8(3) no
C23B C22B H34B 119.6 no
C21B C22B H34B 119.6 no
C24B C23B C22B 120.3(3) no
C24B C23B H35B 119.8 no
C22B C23B H35B 119.8 no
C23B C24B C25B 119.8(3) no
C23B C24B H36B 120.1 no
C25B C24B H36B 120.1 no
C24B C25B C26B 119.8(3) no
C24B C25B H37B 120.1 no
C26B C25B H37B 120.1 no
C25B C26B C21B 121.0(3) no
C25B C26B H38B 119.5 no
C21B C26B H38B 119.5 no

loop_
_geom_bond_atom_site_label_1
_geom_bond_atom_site_label_2
_geom_bond_site_symmetry_2
_geom_bond_distance
_geom_bond_publ_flag
O1A C1A . 1.419(3) no
O1A C12A . 1.420(3) no
O2A C2A . 1.416(3) no
O2A C3A . 1.422(3) no
O3A C6A . 1.416(3) no
O3A C7A . 1.420(3) no
O4A C8A . 1.412(3) no
O4A C9A . 1.416(3) no
N1A C4A . 1.467(3) no
N1A C13A . 1.474(3) no
N1A C5A . 1.474(3) no
N2A C11A . 1.465(3) no
N2A C10A . 1.469(3) no
N2A C20A . 1.475(3) no
C1A C2A . 1.496(4) no
C1A H1A . 0.9700 no
C1A H2A . 0.9700 no
C2A H3A . 0.9700 no
C2A H4A . 0.9700 no
C3A C4A . 1.506(4) no
C3A H5A . 0.9700 no
C3A H6A . 0.9700 no
C4A H7A . 0.9700 no
C4A H8A . 0.9700 no
C5A C6A . 1.499(4) no
C5A H9A . 0.9700 no
C5A H10A . 0.9700 no
C6A H11A . 0.9700 no
C6A H12A . 0.9700 no
C7A C8A . 1.493(4) no
C7A H13A . 0.9700 no
C7A H14A . 0.9700 no
C8A H15A . 0.9700 no
C8A H16A . 0.9700 no
C9A C10A . 1.506(4) no
C9A H17A . 0.9700 no
C9A H18A . 0.9700 no
C10A H19A . 0.9700 no
C10A H20A . 0.9700 no
C11A C12A . 1.501(3) no
C11A H21A . 0.9700 no
C11A H22A . 0.9700 no
C12A H23A . 0.9700 no
C12A H24A . 0.9700 no
C13A C14A . 1.501(4) no
C13A H25A . 0.9700 no
C13A H26A . 0.9700 no
C14A C15A . 1.386(4) no
C14A C19A . 1.387(4) no
C15A C16A . 1.383(4) no
C15A H27A . 0.9300 no
C16A C17A . 1.366(4) no
C16A H28A . 0.9300 no
C17A C18A . 1.376(4) no
C17A H29A . 0.9300 no
C18A C19A . 1.379(4) no
C18A H30A . 0.9300 no
C19A H31A . 0.9300 no
C20A C21A . 1.506(3) no
C20A H32A . 0.9700 no
C20A H33A . 0.9700 no
C21A C26A . 1.380(4) no
C21A C22A . 1.383(4) no
C22A C23A . 1.381(4) no
C22A H34A . 0.9300 no
C23A C24A . 1.365(4) no
C23A H35A . 0.9300 no
C24A C37A . 1.374(4) no
C24A H36A . 0.9300 no
C37A C26A . 1.384(4) no
C37A H37A . 0.9300 no
C26A H38A . 0.9300 no
O1B C1B . 1.422(3) no
O1B C12B . 1.422(3) no
O2B C2B . 1.417(3) no
O2B C3B . 1.421(3) no
O3B C7B . 1.420(3) no
O3B C6B . 1.424(3) no
O4B C8B . 1.410(3) no
O4B C9B . 1.424(3) no
N1B C4B . 1.467(3) no
N1B C5B . 1.471(3) no
N1B C13B . 1.471(3) no
N2B C10B . 1.463(3) no
N2B C20B . 1.474(3) no
N2B C11B . 1.475(3) no
C1B C2B . 1.501(4) no
C1B H1B . 0.9700 no
C1B H2B . 0.9700 no
C2B H3B . 0.9700 no
C2B H4B . 0.9700 no
C3B C4B . 1.505(4) no
C3B H5B . 0.9700 no
C3B H6B . 0.9700 no
C4B H7B . 0.9700 no
C4B H8B . 0.9700 no
C5B C6B . 1.509(3) no
C5B H9B . 0.9700 no
C5B H10B . 0.9700 no
C6B H11B . 0.9700 no
C6B H12B . 0.9700 no
C7B C8B . 1.494(4) no
C7B H13B . 0.9700 no
C7B H14B . 0.9700 no
C8B H15B . 0.9700 no
C8B H16B . 0.9700 no
C9B C10B . 1.500(4) no
C9B H17B . 0.9700 no
C9B H18B . 0.9700 no
C10B H19B . 0.9700 no
C10B H20B . 0.9700 no
C11B C12B . 1.504(3) no
C11B H21B . 0.9700 no
C11B H22B . 0.9700 no
C12B H23B . 0.9700 no
C12B H24B . 0.9700 no
C13B C14B . 1.508(4) no
C13B H25B . 0.9700 no
C13B H26B . 0.9700 no
C14B C19B . 1.385(4) no
C14B C15B . 1.386(4) no
C15B C16B . 1.379(4) no
C15B H27B . 0.9300 no
C16B C17B . 1.366(4) no
C16B H28B . 0.9300 no
C17B C18B . 1.381(4) no
C17B H29B . 0.9300 no
C18B C19B . 1.383(4) no
C18B H30B . 0.9300 no
C19B H31B . 0.9300 no
C20B C21B . 1.502(4) no
C20B H32B . 0.9700 no
C20B H33B . 0.9700 no
C21B C22B . 1.385(4) no
C21B C26B . 1.386(4) no
C22B C23B . 1.381(4) no
C22B H34B . 0.9300 no
C23B C24B . 1.372(4) no
C23B H35B . 0.9300 no
C24B C25B . 1.377(4) no
C24B H36B . 0.9300 no
C25B C26B . 1.384(4) no
C25B H37B . 0.9300 no
C26B H38B . 0.9300 no

loop_
_geom_torsion_atom_site_label_1
_geom_torsion_atom_site_label_2
_geom_torsion_atom_site_label_3
_geom_torsion_atom_site_label_4
_geom_torsion
_geom_torsion_publ_flag
O1A C1A C2A O2A -70.7(3) yes
C1A C2A O2A C3A 174.2(2) yes
C2A O2A C3A C4A 174.4(2) yes
O2A C3A C4A N1A 178.1(2) yes
C3A C4A N1A C5A -162.6(2) yes
C4A N1A C5A C6A 68.6(3) yes
N1A C5A C6A O3A -87.2(3) yes
C5A C6A O3A C7A 178.1(2) yes
C6A O3A C7A C8A -157.6(2) yes
O3A C7A C8A O4A 72.4(3) yes
C7A C8A O4A C9A -174.7(2) yes
C8A O4A C9A C10A -173.6(2) yes
O4A C9A C10A N2A 177.9(2) yes
C9A C10A N2A C11A 159.7(2) yes
C10A N2A C11A C12A -68.9(3) yes
N2A C11A C12A O1A 87.8(3) yes
C11A C12A O1A C1A -178.1(2) yes
C12A O1A C1A C2A 159.1(2) yes
O1B C1B C2B O2B -74.7(3) yes
C1B C2B O2B C3B 178.7(2) yes
C2B O2B C3B C4B 171.7(2) yes
O2B C3B C4B N1B 178.0(2) yes
C3B C4B N1B C5B -156.1(2) yes
C4B N1B C5B C6B 76.6(3) yes
N1B C5B C6B O3B -161.3(2) yes
C5B C6B O3B C7B 167.3(2) yes
C6B O3B C7B C8B -88.1(3) yes
O3B C7B C8B O4B 72.1(3) yes
C7B C8B O4B C9B -177.4(2) yes
C8B O4B C9B C10B -171.9(2) yes
O4B C9B C10B N2B -173.7(2) yes
C9B C10B N2B C11B 158.2(2) yes
C10B N2B C11B C12B -78.4(3) yes
N2B C11B C12B O1B 164.1(2) yes
C11B C12B O1B C1B -164.7(2) yes
C12B O1B C1B C2B 85.0(3) yes

loop_
_cod_related_entry_id
_cod_related_entry_database
_cod_related_entry_code
1 ChemSpider 2556760
